data_7224614
loop_
_publ_author_name
'Kulmaczewski, Rafal'
'Halcrow, Malcolm A.'

_publ_section_title
;
 Structures and spin states of crystalline [Fe(NCS)2L2] and
 [FeL3]2+complexes (L = an annelated 1,10-phenanthroline derivative)
;
_journal_issue 14
_journal_name_full CrystEngComm
_journal_page_first 2570
_journal_paper_doi 10.1039/C6CE00163G
_journal_volume 18
_journal_year 2016
_chemical_formula_moiety 'C30 H16 Fe N10 S2'
_chemical_formula_sum 'C30 H16 Fe N10 S2'
_chemical_formula_weight 636.50
_chemical_name_systematic
; 
Bis[1,4,8,9-tetraaza-triphenylene]-di[isothiocyanato]iron(II)
;
_space_group_IT_number 15
_symmetry_cell_setting monoclinic
_symmetry_space_group_name_Hall '-C 2yc'
_symmetry_space_group_name_H-M 'C 1 2/c 1'
_atom_sites_solution_hydrogens geom
_atom_sites_solution_primary direct
_atom_sites_solution_secondary difmap
_audit_creation_method SHELXL-97
_audit_update_record
;
2015-10-12 deposited with the CCDC.
2016-03-14 downloaded from the CCDC.
;
_cell_angle_alpha 90.00
_cell_angle_beta 94.674(9)
_cell_angle_gamma 90.00
_cell_formula_units_Z 4
_cell_length_a 7.7346(7)
_cell_length_b 14.8899(13)
_cell_length_c 23.801(2)
_cell_measurement_reflns_used 1999
_cell_measurement_temperature 120(2)
_cell_measurement_theta_max 26.42
_cell_measurement_theta_min 4.06
_cell_volume 2732.0(4)
_computing_cell_refinement 'CrysAlisPro, Agilent Technologies'
_computing_data_collection 'CrysAlisPro, Agilent Technologies'
_computing_data_reduction 'CrysAlisPro, Agilent Technologies'
_computing_molecular_graphics 'XSEED (Barbour, 2001)'
_computing_publication_material 'local program'
_computing_structure_refinement 'SHELXL-97 (Sheldrick, 1997)'
_computing_structure_solution 'SHELXS-97 (Sheldrick, 1990)'
_diffrn_ambient_temperature 120(2)
_diffrn_detector_area_resol_mean 5.3095
_diffrn_measured_fraction_theta_full 0.837
_diffrn_measured_fraction_theta_max 0.837
_diffrn_measurement_device_type 'SuperNova, Dual, Cu at zero, Atlas'
_diffrn_measurement_method '\w scans'
_diffrn_radiation_monochromator mirror
_diffrn_radiation_source 'SuperNova (Mo) X-ray Source'
_diffrn_radiation_type 'Mo K\a'
_diffrn_radiation_wavelength 0.71073
_diffrn_reflns_av_R_equivalents 0.0474
_diffrn_reflns_av_sigmaI/netI 0.0630
_diffrn_reflns_limit_h_max 10
_diffrn_reflns_limit_h_min -10
_diffrn_reflns_limit_k_max 18
_diffrn_reflns_limit_k_min -18
_diffrn_reflns_limit_l_max 25
_diffrn_reflns_limit_l_min -32
_diffrn_reflns_number 8075
_diffrn_reflns_theta_full 28.72
_diffrn_reflns_theta_max 28.72
_diffrn_reflns_theta_min 3.04
_diffrn_standards_decay_% 0
_diffrn_standards_interval_count 0
_diffrn_standards_interval_time 0
_diffrn_standards_number 0
_exptl_absorpt_coefficient_mu 0.747
_exptl_absorpt_correction_T_max 1.000
_exptl_absorpt_correction_T_min 0.988
_exptl_absorpt_correction_type multi-scan
_exptl_absorpt_process_details
; 
CrysAlisPro, Agilent Technologies,
Version 1.171.36.24 (release 03-12-2012 CrysAlis171 .NET)
Empirical absorption correction using spherical harmonics,
 implemented in SCALE3 ABSPACK scaling algorithm.
;
_exptl_crystal_colour 'dark violet'
_exptl_crystal_density_diffrn 1.548
_exptl_crystal_density_method 'not measured'
_exptl_crystal_description fragment
_exptl_crystal_F_000 1296
_exptl_crystal_preparation 'Magnetic properties'
_exptl_crystal_recrystallization_method 'Re-crystallisation from solvent: methanol/1,2-dichloroethane'
_exptl_crystal_size_max 0.17
_exptl_crystal_size_mid 0.16
_exptl_crystal_size_min 0.10
_refine_diff_density_max 0.721
_refine_diff_density_min -0.560
_refine_diff_density_rms 0.066
_refine_ls_extinction_method none
_refine_ls_goodness_of_fit_ref 1.054
_refine_ls_hydrogen_treatment constr
_refine_ls_matrix_type full
_refine_ls_number_parameters 204
_refine_ls_number_reflns 2967
_refine_ls_number_restraints 0
_refine_ls_restrained_S_all 1.054
_refine_ls_R_factor_all 0.0850
_refine_ls_R_factor_gt 0.0531
_refine_ls_shift/su_max 0.000
_refine_ls_shift/su_mean 0.000
_refine_ls_structure_factor_coef Fsqd
_refine_ls_weighting_details 'calc w=1/[\s^2^(Fo^2^)+(0.0312P)^2^+3.8808P] where P=(Fo^2^+2Fc^2^)/3'
_refine_ls_weighting_scheme calc
_refine_ls_wR_factor_gt 0.0963
_refine_ls_wR_factor_ref 0.1089
_reflns_number_gt 2147
_reflns_number_total 2967
_reflns_threshold_expression >2sigma(I)
_cod_data_source_file c6ce00163g2.cif
_cod_data_source_block rk116f_2
_cod_depositor_comments 'Adding full bibliography for 7224614--7224625.cif.'
_cod_original_cell_volume 2731.9(4)
_cod_original_sg_symbol_H-M 'C 2/c'
_cod_database_code 7224614

loop_
_symmetry_equiv_pos_as_xyz
'x, y, z'
'-x, y, -z+1/2'
'x+1/2, y+1/2, z'
'-x+1/2, y+1/2, -z+1/2'
'-x, -y, -z'
'x, -y, z-1/2'
'-x+1/2, -y+1/2, -z'
'x+1/2, -y+1/2, z-1/2'

loop_
_atom_site_label
_atom_site_type_symbol
_atom_site_fract_x
_atom_site_fract_y
_atom_site_fract_z
_atom_site_U_iso_or_equiv
_atom_site_adp_type
_atom_site_occupancy
_atom_site_symmetry_multiplicity
_atom_site_calc_flag
_atom_site_refinement_flags
_atom_site_disorder_assembly
_atom_site_disorder_group
Fe1 Fe 0.0000 0.92729(4) 0.2500 0.02868(18) Uani 1 2 d S . .
N2 N 0.1301(3) 0.83585(16) 0.21398(10) 0.0328(6) Uani 1 1 d . . .
C3A C 0.1805(17) 0.7810(8) 0.1831(5) 0.021(2) Uani 0.60 1 d P A 1
S4A S 0.2504(2) 0.70498(9) 0.14224(7) 0.0276(3) Uani 0.60 1 d P A 1
C3B C 0.204(3) 0.7852(15) 0.1921(8) 0.024(5) Uiso 0.40 1 d P A 2
S4B S 0.3071(4) 0.7101(2) 0.15709(12) 0.0404(9) Uiso 0.40 1 d P A 2
C5 C -0.1082(4) 0.98354(19) 0.14044(12) 0.0319(7) Uani 1 1 d . A .
N6 N -0.1609(3) 0.92927(16) 0.18174(10) 0.0327(6) Uani 1 1 d . . .
C7 C -0.3044(4) 0.8807(2) 0.16911(14) 0.0428(8) Uani 1 1 d . A .
H7 H -0.3436 0.8418 0.1970 0.051 Uiso 1 1 calc R . .
C8 C -0.3973(5) 0.8848(2) 0.11743(16) 0.0543(10) Uani 1 1 d . . .
H8 H -0.4969 0.8480 0.1102 0.065 Uiso 1 1 calc R A .
C9 C -0.3477(5) 0.9413(2) 0.07633(15) 0.0521(9) Uani 1 1 d . A .
H9 H -0.4135 0.9455 0.0409 0.063 Uiso 1 1 calc R . .
C10 C -0.1970(4) 0.9929(2) 0.08786(13) 0.0388(7) Uani 1 1 d . . .
C11 C 0.0486(4) 1.03240(18) 0.15579(12) 0.0313(7) Uani 1 1 d . . .
N12 N 0.1206(3) 1.01871(15) 0.20882(10) 0.0303(6) Uani 1 1 d . A .
C13 C 0.2609(4) 1.0656(2) 0.22561(14) 0.0393(7) Uani 1 1 d . . .
H13 H 0.3115 1.0577 0.2630 0.047 Uiso 1 1 calc R A .
C14 C 0.3367(4) 1.1259(2) 0.19033(15) 0.0461(8) Uani 1 1 d . A .
H14 H 0.4373 1.1584 0.2039 0.055 Uiso 1 1 calc R . .
C15 C 0.2679(4) 1.1385(2) 0.13700(15) 0.0464(9) Uani 1 1 d . . .
H15 H 0.3209 1.1786 0.1125 0.056 Uiso 1 1 calc R A .
C16 C 0.1168(4) 1.0915(2) 0.11815(13) 0.0380(8) Uani 1 1 d . A .
C17 C -0.1297(5) 1.0560(2) 0.04833(14) 0.0450(8) Uani 1 1 d . A .
N18 N -0.2184(4) 1.0683(2) -0.00189(12) 0.0572(8) Uani 1 1 d . . .
C19 C -0.1530(6) 1.1281(3) -0.03538(16) 0.0688(12) Uani 1 1 d . A .
H19 H -0.2112 1.1386 -0.0715 0.083 Uiso 1 1 calc R . .
C20 C -0.0033(6) 1.1761(3) -0.01996(18) 0.0696(12) Uani 1 1 d . . .
H20 H 0.0352 1.2191 -0.0457 0.084 Uiso 1 1 calc R A .
N21 N 0.0882(4) 1.1649(2) 0.02855(13) 0.0581(9) Uani 1 1 d . A .
C22 C 0.0242(5) 1.1042(2) 0.06375(14) 0.0439(8) Uani 1 1 d . . .

loop_
_atom_site_aniso_label
_atom_site_aniso_U_11
_atom_site_aniso_U_22
_atom_site_aniso_U_33
_atom_site_aniso_U_23
_atom_site_aniso_U_13
_atom_site_aniso_U_12
Fe1 0.0367(3) 0.0187(3) 0.0328(3) 0.000 0.0160(3) 0.000
N2 0.0399(14) 0.0226(13) 0.0378(14) -0.0020(11) 0.0141(12) -0.0028(11)
C3A 0.025(4) 0.020(4) 0.019(4) 0.003(3) -0.004(4) -0.008(3)
S4A 0.0367(9) 0.0207(7) 0.0268(8) -0.0035(6) 0.0107(7) 0.0050(6)
C5 0.0424(17) 0.0213(15) 0.0341(16) -0.0033(12) 0.0153(14) 0.0027(13)
N6 0.0418(14) 0.0200(12) 0.0382(14) -0.0017(11) 0.0143(11) -0.0017(11)
C7 0.0481(19) 0.0280(18) 0.053(2) 0.0038(15) 0.0084(17) -0.0073(15)
C8 0.059(2) 0.037(2) 0.066(2) 0.0032(18) -0.005(2) -0.0179(17)
C9 0.067(2) 0.041(2) 0.047(2) -0.0034(16) -0.0075(18) -0.0041(18)
C10 0.0529(19) 0.0277(17) 0.0373(17) -0.0021(14) 0.0126(15) 0.0043(15)
C11 0.0406(17) 0.0200(15) 0.0364(17) -0.0001(12) 0.0211(14) 0.0037(13)
N12 0.0362(13) 0.0211(12) 0.0358(14) -0.0026(10) 0.0168(11) -0.0019(10)
C13 0.0420(17) 0.0286(17) 0.0492(19) -0.0011(15) 0.0152(15) -0.0022(14)
C14 0.0447(19) 0.035(2) 0.060(2) 0.0054(16) 0.0147(17) -0.0079(15)
C15 0.049(2) 0.0308(18) 0.064(2) 0.0142(16) 0.0337(18) -0.0018(15)
C16 0.0481(18) 0.0250(17) 0.0445(19) 0.0041(13) 0.0254(15) 0.0063(14)
C17 0.066(2) 0.0335(19) 0.0375(18) 0.0001(14) 0.0172(17) 0.0128(17)
N18 0.077(2) 0.054(2) 0.0412(17) 0.0073(15) 0.0108(15) 0.0152(17)
C19 0.101(3) 0.066(3) 0.041(2) 0.018(2) 0.017(2) 0.032(3)
C20 0.092(3) 0.062(3) 0.059(3) 0.024(2) 0.035(2) 0.016(3)
N21 0.081(2) 0.0477(19) 0.0515(19) 0.0194(15) 0.0387(17) 0.0143(16)
C22 0.060(2) 0.0343(18) 0.0411(19) 0.0056(15) 0.0289(17) 0.0108(16)

loop_
_atom_type_symbol
_atom_type_description
_atom_type_scat_dispersion_real
_atom_type_scat_dispersion_imag
_atom_type_scat_source
C C 0.0033 0.0016 'International Tables Vol C Tables 4.2.6.8 and 6.1.1.4'
H H 0.0000 0.0000 'International Tables Vol C Tables 4.2.6.8 and 6.1.1.4'
N N 0.0061 0.0033 'International Tables Vol C Tables 4.2.6.8 and 6.1.1.4'
Fe Fe 0.3463 0.8444 'International Tables Vol C Tables 4.2.6.8 and 6.1.1.4'
S S 0.1246 0.1234 'International Tables Vol C Tables 4.2.6.8 and 6.1.1.4'

loop_
_geom_angle_atom_site_label_1
_geom_angle_atom_site_label_2
_geom_angle_atom_site_label_3
_geom_angle
_geom_angle_site_symmetry_1
_geom_angle_site_symmetry_3
N2 Fe1 N2 90.51(14) 2 .
N2 Fe1 N12 88.93(9) . .
N2 Fe1 N12 176.00(10) . 2
N12 Fe1 N12 91.89(13) . 2
N2 Fe1 N6 93.43(10) . 2
N12 Fe1 N6 96.21(10) . 2
N2 Fe1 N6 87.78(10) . .
N12 Fe1 N6 82.59(10) . .
N6 Fe1 N6 178.28(14) 2 .
C3B N2 Fe1 178.0(11) . .
C3A N2 Fe1 165.6(7) . .
N2 C3A S4A 178.7(11) . .
N2 C3B S4B 177.3(16) . .
N6 C5 C10 123.8(3) . .
N6 C5 C11 114.4(3) . .
C10 C5 C11 121.7(3) . .
C7 N6 C5 116.8(3) . .
C7 N6 Fe1 129.5(2) . .
C5 N6 Fe1 113.56(19) . .
N6 C7 C8 122.7(3) . .
N6 C7 H7 118.6 . .
C8 C7 H7 118.6 . .
C9 C8 C7 120.7(3) . .
C9 C8 H8 119.7 . .
C7 C8 H8 119.7 . .
C8 C9 C10 118.2(3) . .
C8 C9 H9 120.9 . .
C10 C9 H9 120.9 . .
C5 C10 C9 117.7(3) . .
C5 C10 C17 118.2(3) . .
C9 C10 C17 124.2(3) . .
N12 C11 C16 123.2(3) . .
N12 C11 C5 115.8(2) . .
C16 C11 C5 120.9(3) . .
C13 N12 C11 117.8(3) . .
C13 N12 Fe1 128.9(2) . .
C11 N12 Fe1 113.30(18) . .
N12 C13 C14 122.2(3) . .
N12 C13 H13 118.9 . .
C14 C13 H13 118.9 . .
C15 C14 C13 120.3(3) . .
C15 C14 H14 119.8 . .
C13 C14 H14 119.8 . .
C14 C15 C16 119.0(3) . .
C14 C15 H15 120.5 . .
C16 C15 H15 120.5 . .
C11 C16 C15 117.4(3) . .
C11 C16 C22 118.4(3) . .
C15 C16 C22 124.2(3) . .
N18 C17 C22 121.4(3) . .
N18 C17 C10 118.7(3) . .
C22 C17 C10 119.9(3) . .
C19 N18 C17 115.9(4) . .
N18 C19 C20 122.7(4) . .
N18 C19 H19 118.7 . .
C20 C19 H19 118.7 . .
N21 C20 C19 123.1(4) . .
N21 C20 H20 118.4 . .
C19 C20 H20 118.4 . .
C20 N21 C22 115.5(4) . .
N21 C22 C17 121.4(3) . .
N21 C22 C16 117.6(3) . .
C17 C22 C16 120.9(3) . .

loop_
_geom_bond_atom_site_label_1
_geom_bond_atom_site_label_2
_geom_bond_distance
Fe1 N2 1.934(2)
Fe1 N12 1.958(2)
Fe1 N6 1.964(2)
N2 C3B 1.10(2)
N2 C3A 1.187(13)
C3A S4A 1.613(13)
C3B S4B 1.64(2)
C5 N6 1.360(4)
C5 C10 1.385(4)
C5 C11 1.436(4)
N6 C7 1.338(4)
C7 C8 1.374(5)
C7 H7 0.9500
C8 C9 1.369(5)
C8 H8 0.9500
C9 C10 1.404(5)
C9 H9 0.9500
C10 C17 1.455(4)
C11 N12 1.353(4)
C11 C16 1.390(4)
N12 C13 1.324(4)
C13 C14 1.392(4)
C13 H13 0.9500
C14 C15 1.349(5)
C14 H14 0.9500
C15 C16 1.404(5)
C15 H15 0.9500
C16 C22 1.440(5)
C17 N18 1.341(4)
C17 C22 1.413(5)
N18 C19 1.323(5)
C19 C20 1.385(6)
C19 H19 0.9500
C20 N21 1.314(5)
C20 H20 0.9500
N21 C22 1.353(4)

loop_
_geom_hbond_atom_site_label_D
_geom_hbond_atom_site_label_H
_geom_hbond_atom_site_label_A
_geom_hbond_distance_DH
_geom_hbond_distance_HA
_geom_hbond_distance_DA
_geom_hbond_angle_DHA
_geom_hbond_site_symmetry_A
C8 H8 S4A 0.95 3.03 3.899(4) 152.9 1_455
C8 H8 S4B 0.95 2.83 3.638(5) 142.9 1_455
C14 H14 S4A 0.95 3.01 3.679(4) 128.4 3
C14 H14 S4B 0.95 3.25 3.989(4) 136.5 3
C19 H19 S4A 0.95 2.88 3.592(4) 133.0 5_575
C19 H19 S4B 0.95 3.09 3.880(5) 142.0 5_575
